data_1011177
loop_
_publ_author_name
'Beevers, C A'
'Lipson, H'

_publ_section_title 'Crystal structure of the alums'
_journal_coden_ASTM NATUAS
_journal_name_full 'Nature (London)'
_journal_page_first 327
_journal_page_last 327
_journal_volume 134
_journal_year 1934
_chemical_compound_source 'alum - synthetic'
_chemical_formula_structural 'K Al (S O4)2 (H2 O)12'
_chemical_formula_sum 'Al H24 K O20 S2'
_chemical_name_mineral Alum-K
_chemical_name_systematic
;
Potassium aluminium sulfate(VI) dodecahydrate
;
_space_group_IT_number 205
_symmetry_cell_setting cubic
_symmetry_Int_Tables_number 205
_symmetry_space_group_name_Hall '-P 2ac 2ab 3'
_symmetry_space_group_name_H-M 'P a -3'
_cell_angle_alpha 90
_cell_angle_beta 90
_cell_angle_gamma 90
_cell_formula_units_Z 4
_cell_length_a 12.18
_cell_length_b 12.18
_cell_length_c 12.18
_cell_volume 1806.9
_exptl_crystal_density_meas 1.76
_cod_original_formula_sum 'H24 Al K O20 S2'
_cod_database_code 1011177

loop_
_symmetry_equiv_pos_as_xyz
x,y,z
1/2+x,1/2-y,-z
-x,1/2+y,1/2-z
1/2-x,-y,1/2+z
y,z,x
1/2-y,-z,1/2+x
1/2+y,1/2-z,-x
-y,1/2+z,1/2-x
z,x,y
-z,1/2+x,1/2-y
1/2-z,-x,1/2+y
1/2+z,1/2-x,-y
-x,-y,-z
1/2-x,1/2+y,z
x,1/2-y,1/2+z
1/2+x,y,1/2-z
-y,-z,-x
1/2+y,z,1/2-x
1/2-y,1/2+z,x
y,1/2-z,1/2+x
-z,-x,-y
z,1/2-x,1/2+y
1/2+z,x,1/2-y
1/2-z,1/2+x,y

loop_
_atom_site_label
_atom_site_type_symbol
_atom_site_symmetry_multiplicity
_atom_site_Wyckoff_symbol
_atom_site_fract_x
_atom_site_fract_y
_atom_site_fract_z
_atom_site_occupancy
_atom_site_attached_hydrogens
_atom_site_calc_flag
K1 K1+ 4 b 0.5 0.5 0.5 1. 0 d
Al1 Al3+ 4 a 0. 0. 0. 1. 0 d
S1 S6+ 8 c 0.31 0.31 0.31 1. 0 d
O1 O2- 8 c 0.24 0.24 0.24 1. 0 d
O2 O2- 24 d 0.3 0.27 0.43 1. 0 d
O3 O2- 24 d 0.04 0.13 0.3 1. 2 d
O4 O2- 24 d 0.02 -0.02 0.16 1. 2 d

loop_
_atom_type_symbol
_atom_type_oxidation_number
K1+ 1.000
Al3+ 3.000
S6+ 6.000
O2- -2.000
H1+ 1.000
